data_1557017
loop_
_publ_author_name
'Oilunkaniemi, Raija'
'Niiranen, Marjaana'
'Laitinen, Risto S.'
'Ahlgren, Markku'
'Pursiainen, Jouni'

_publ_section_title
;
 Crystal and Molecular Structure of
 trans-Chlorobis(triphenylphosphine)(2-thienyl) Platinum(II)
;
_journal_name_full 'Acta Chemica Scandinavica'
_journal_page_first 1068
_journal_page_last 1070
_journal_paper_doi 10.3891/acta.chem.scand.52-1068
_journal_volume 52
_journal_year 1998
_chemical_formula_sum 'C40 H33 Cl P2 Pt S'
_chemical_formula_weight 838.2
_space_group_IT_number 2
_space_group_name_Hall '-P 1'
_space_group_name_H-M_alt 'P -1'
_symmetry_cell_setting triclinic
_symmetry_Int_Tables_number 2
_symmetry_space_group_name_Hall '-P 1'
_symmetry_space_group_name_H-M 'P -1'
_cell_angle_alpha 90.44(3)
_cell_angle_beta 115.00(3)
_cell_angle_gamma 108.81(3)
_cell_formula_units_Z 2
_cell_length_a 12.139(2)
_cell_length_b 12.706(3)
_cell_length_c 13.335(3)
_cell_volume 1739.5(9)
_diffrn_ambient_temperature 293
_diffrn_radiation_probe x-ray
_diffrn_radiation_type MoK\a
_diffrn_radiation_wavelength 0.71073
_exptl_absorpt_coefficient_mu 4.290
_exptl_crystal_density_diffrn 1.600
_exptl_crystal_F_000 828
_refine_ls_goodness_of_fit_ref 1.022
_refine_ls_number_parameters 407
_refine_ls_number_reflns 7982
_refine_ls_R_factor_all 0.0698
_refine_ls_R_factor_gt 0.0520
_refine_ls_wR_factor_gt 0.1221
_refine_ls_wR_factor_ref 0.1258
_cod_data_source_file Acta-Chem-Scand-1998-52-1068.cif
_cod_data_source_block 1
_cod_original_cell_volume 1739.5(6)
_cod_database_code 1557017

loop_
_space_group_symop_id
_space_group_symop_operation_xyz
1 x,y,z
2 -x,-y,-z

loop_
_atom_site_label
_atom_site_type_symbol
_atom_site_thermal_displace_type
_atom_site_fract_x
_atom_site_fract_y
_atom_site_fract_z
_atom_site_occupancy
_atom_site_U_iso_or_equiv
_atom_site_calc_flag
_atom_site_refinement_flags
_atom_site_disorder_assembly
_atom_site_disorder_group
Pt Pt Uiso 0.36370(10) 0.21500(10) 0.26420(10) 1.000 0.0320(10) . . . .
Cl Cl Uiso 0.3995(2) 0.4103(2) 0.2600(2) 1.000 0.0520(10) . . . .
S1 S Uiso 0.2918(3) -0.0475(2) 0.1665(2) 1.000 0.0600(10) . . . .
P1 P Uiso 0.1609(2) 0.1783(2) 0.2584(2) 1.000 0.0320(10) . . . .
P2 P Uiso 0.5703(2) 0.2533(2) 0.2812(2) 1.000 0.0340(10) . . . .
C2 C Uiso 0.3432(7) 0.0551(6) 0.2792(7) 1.000 0.040(2) . . . .
C3 C Uiso 0.3712(7) 0.0066(7) 0.3785(7) 1.000 0.042(2) . . . .
C4 C Uiso 0.3465(10) -0.1127(8) 0.3530(9) 1.000 0.064(3) . . . .
C5 C Uiso 0.3050(10) -0.1495(8) 0.2465(10) 1.000 0.070(3) . . . .
C11 C Uiso 0.0654(7) 0.2583(6) 0.1729(7) 1.000 0.036(2) . . . .
C12 C Uiso 0.0883(8) 0.3018(7) 0.0873(7) 1.000 0.046(2) . . . .
C13 C Uiso 0.0030(10) 0.3504(8) 0.0126(9) 1.000 0.064(3) . . . .
C14 C Uiso -0.0992(10) 0.3543(8) 0.0251(9) 1.000 0.062(3) . . . .
C15 C Uiso -0.1197(10) 0.3128(9) 0.1124(10) 1.000 0.068(3) . . . .
C16 C Uiso -0.0414(9) 0.2634(7) 0.1843(9) 1.000 0.057(2) . . . .
C21 C Uiso 0.0435(7) 0.0338(6) 0.2039(6) 1.000 0.033(2) . . . .
C22 C Uiso -0.0580(7) 0.0064(6) 0.0966(7) 1.000 0.041(2) . . . .
C23 C Uiso -0.1464(9) -0.1029(7) 0.0552(8) 1.000 0.052(2) . . . .
C24 C Uiso -0.1310(9) -0.1856(7) 0.1192(8) 1.000 0.056(2) . . . .
C25 C Uiso -0.0302(9) -0.1613(7) 0.2249(8) 1.000 0.051(2) . . . .
C26 C Uiso 0.0586(8) -0.0501(7) 0.2689(7) 1.000 0.044(2) . . . .
C31 C Uiso 0.1764(7) 0.2100(6) 0.3988(6) 1.000 0.037(2) . . . .
C32 C Uiso 0.2880(8) 0.2958(7) 0.4768(7) 1.000 0.050(2) . . . .
C33 C Uiso 0.3000(9) 0.3255(8) 0.5810(8) 1.000 0.060(2) . . . .
C34 C Uiso 0.2025(10) 0.2703(8) 0.6097(8) 1.000 0.060(2) . . . .
C35 C Uiso 0.0935(9) 0.1846(8) 0.5343(8) 1.000 0.057(2) . . . .
C36 C Uiso 0.0778(8) 0.1553(7) 0.4280(7) 1.000 0.046(2) . . . .
C41 C Uiso 0.6182(7) 0.1364(6) 0.2619(7) 1.000 0.042(2) . . . .
C42 C Uiso 0.6262(9) 0.1085(7) 0.1633(8) 1.000 0.053(2) . . . .
C43 C Uiso 0.6597(11) 0.0151(10) 0.1518(10) 1.000 0.075(3) . . . .
C44 C Uiso 0.6888(12) -0.0478(10) 0.2354(10) 1.000 0.077(3) . . . .
C45 C Uiso 0.6833(11) -0.0197(9) 0.3305(10) 1.000 0.072(3) . . . .
C46 C Uiso 0.6446(9) 0.0703(7) 0.3449(8) 1.000 0.053(2) . . . .
C51 C Uiso 0.5996(7) 0.3418(6) 0.1827(7) 1.000 0.038(2) . . . .
C52 C Uiso 0.7084(9) 0.4418(7) 0.2177(8) 1.000 0.052(2) . . . .
C53 C Uiso 0.7295(10) 0.5022(8) 0.1380(10) 1.000 0.061(3) . . . .
C54 C Uiso 0.6500(11) 0.4701(9) 0.0280(10) 1.000 0.065(3) . . . .
C55 C Uiso 0.5401(11) 0.3717(10) -0.0081(9) 1.000 0.069(3) . . . .
C56 C Uiso 0.5160(9) 0.3091(8) 0.0708(8) 1.000 0.054(2) . . . .
C61 C Uiso 0.6963(7) 0.3271(6) 0.4201(7) 1.000 0.043(2) . . . .
C62 C Uiso 0.6689(9) 0.3798(8) 0.4931(8) 1.000 0.057(2) . . . .
C63 C Uiso 0.7616(12) 0.4341(9) 0.5974(9) 1.000 0.076(3) . . . .
C64 C Uiso 0.8854(12) 0.4379(9) 0.6335(10) 1.000 0.084(4) . . . .
C65 C Uiso 0.9180(10) 0.3905(9) 0.5642(9) 1.000 0.075(3) . . . .
C66 C Uiso 0.8254(8) 0.3336(8) 0.4581(9) 1.000 0.060(3) . . . .

loop_
_atom_type_symbol
_atom_type_description
_atom_type_scat_dispersion_real
_atom_type_scat_dispersion_imag
_atom_type_scat_source
C C 0.0033 0.0016 ' International Tables Vol C Tables 4.2.6.8 and 6.1.1.4'
Cl Cl 0.1484 0.1585 ' International Tables Vol C Tables 4.2.6.8 and 6.1.1.4'
P P 0.1023 0.0942 ' International Tables Vol C Tables 4.2.6.8 and 6.1.1.4'
Pt Pt -1.7033 8.3905 ' International Tables Vol C Tables 4.2.6.8 and 6.1.1.4'
S S 0.1246 0.1234 ' International Tables Vol C Tables 4.2.6.8 and 6.1.1.4'

loop_
_geom_angle_atom_site_label_1
_geom_angle_atom_site_label_2
_geom_angle_atom_site_label_3
_geom_angle
_geom_angle_site_symmetry_1
_geom_angle_site_symmetry_2
_geom_angle_site_symmetry_3
_geom_angle_publ_flag
Cl Pt P1 92.39(11) . . . yes
Cl Pt P2 87.67(11) . . . yes
Cl Pt C2 175.9(3) . . . yes
P1 Pt P2 176.66(10) . . . yes
P1 Pt C2 88.8(3) . . . yes
P2 Pt C2 90.9(3) . . . yes
C2 S1 C5 93.4(5) . . . yes
Pt P1 C11 116.2(3) . . . yes
Pt P1 C21 117.2(3) . . . yes
Pt P1 C31 110.9(3) . . . yes
C11 P1 C21 101.4(4) . . . yes
C11 P1 C31 104.9(4) . . . yes
C21 P1 C31 104.9(4) . . . yes
Pt P2 C41 118.7(3) . . . yes
Pt P2 C51 111.6(3) . . . yes
Pt P2 C61 112.4(3) . . . yes
C41 P2 C51 104.4(4) . . . yes
C41 P2 C61 102.1(4) . . . yes
C51 P2 C61 106.5(4) . . . yes
Pt C2 S1 122.8(5) . . . yes
Pt C2 C3 128.0(6) . . . yes
S1 C2 C3 109.2(6) . . . yes
C2 C3 C4 110.4(8) . . . no
C3 C4 C5 114.2(9) . . . no
S1 C5 C4 112.9(8) . . . yes
P1 C11 C12 119.9(8) . . . yes
P1 C11 C16 120.7(7) . . . yes
C12 C11 C16 118.9(9) . . . no
C11 C12 C13 119.4(10) . . . no
C12 C13 C14 120.7(10) . . . no
C13 C14 C15 119.5(11) . . . no
C14 C15 C16 121.4(13) . . . no
C11 C16 C15 120.1(10) . . . no
P1 C21 C22 120.5(6) . . . yes
P1 C21 C26 120.0(6) . . . yes
C22 C21 C26 119.5(7) . . . no
C21 C22 C23 120.5(7) . . . no
C22 C23 C24 119.9(9) . . . no
C23 C24 C25 120.8(9) . . . no
C24 C25 C26 119.8(8) . . . no
C21 C26 C25 119.4(8) . . . no
P1 C31 C32 118.7(7) . . . yes
P1 C31 C36 122.0(6) . . . yes
C32 C31 C36 119.2(8) . . . no
C31 C32 C33 120.3(9) . . . no
C32 C33 C34 120.2(9) . . . no
C33 C34 C35 119.9(10) . . . no
C34 C35 C36 120.8(10) . . . no
C31 C36 C35 119.5(8) . . . no
P2 C41 C42 121.9(6) . . . yes
P2 C41 C46 119.4(7) . . . yes
C42 C41 C46 118.6(8) . . . no
C41 C42 C43 119.3(9) . . . no
C42 C43 C44 121.6(12) . . . no
C43 C44 C45 119.0(13) . . . no
C44 C45 C46 122.0(11) . . . no
C41 C46 C45 119.4(10) . . . no
P2 C51 C52 121.7(7) . . . yes
P2 C51 C56 119.5(7) . . . yes
C52 C51 C56 118.8(8) . . . no
C51 C52 C53 119.0(9) . . . no
C52 C53 C54 122.9(11) . . . no
C53 C54 C55 118.8(11) . . . no
C54 C55 C56 119.5(10) . . . no
C51 C56 C55 121.0(10) . . . no
P2 C61 C62 121.3(8) . . . yes
P2 C61 C66 121.7(7) . . . yes
C62 C61 C66 117.0(9) . . . no
C61 C62 C63 122.0(12) . . . no
C62 C63 C64 120.3(12) . . . no
C63 C64 C65 120.0(11) . . . no
C64 C65 C66 120.9(12) . . . no
C61 C66 C65 119.8(10) . . . no

loop_
_geom_bond_atom_site_label_1
_geom_bond_atom_site_label_2
_geom_bond_distance
_geom_bond_site_symmetry_1
_geom_bond_site_symmetry_2
_geom_bond_publ_flag
Pt Cl 2.383(3) . . yes
Pt P1 2.320(3) . . yes
Pt P2 2.304(3) . . yes
Pt C2 1.988(8) . . yes
S1 C2 1.732(9) . . yes
S1 C5 1.689(11) . . yes
P1 C11 1.827(9) . . yes
P1 C21 1.829(8) . . yes
P1 C31 1.829(8) . . yes
P2 C41 1.813(9) . . yes
P2 C51 1.810(8) . . yes
P2 C61 1.818(9) . . yes
C2 C3 1.420(12) . . no
C3 C4 1.455(13) . . no
C4 C5 1.312(16) . . no
C11 C12 1.366(12) . . no
C11 C16 1.389(16) . . no
C12 C13 1.413(15) . . no
C13 C14 1.336(19) . . no
C14 C15 1.366(16) . . no
C15 C16 1.357(16) . . no
C21 C22 1.383(11) . . no
C21 C26 1.388(11) . . no
C22 C23 1.383(12) . . no
C23 C24 1.369(13) . . no
C24 C25 1.368(14) . . no
C25 C26 1.405(13) . . no
C31 C32 1.395(12) . . no
C31 C36 1.389(13) . . no
C32 C33 1.371(13) . . no
C33 C34 1.375(17) . . no
C34 C35 1.370(14) . . no
C35 C36 1.379(13) . . no
C41 C42 1.410(14) . . no
C41 C46 1.386(12) . . no
C42 C43 1.399(17) . . no
C43 C44 1.367(17) . . no
C44 C45 1.349(18) . . no
C45 C46 1.409(16) . . no
C51 C52 1.402(13) . . no
C51 C56 1.367(13) . . no
C52 C53 1.378(15) . . no
C53 C54 1.338(17) . . no
C54 C55 1.395(18) . . no
C55 C56 1.396(16) . . no
C61 C62 1.383(14) . . no
C61 C66 1.402(15) . . no
C62 C63 1.356(15) . . no
C63 C64 1.35(2) . . no
C64 C65 1.352(19) . . no
C65 C66 1.380(15) . . no

loop_
_geom_torsion_atom_site_label_1
_geom_torsion_atom_site_label_2
_geom_torsion_atom_site_label_3
_geom_torsion_atom_site_label_4
_geom_torsion
_geom_torsion_site_symmetry_1
_geom_torsion_site_symmetry_2
_geom_torsion_site_symmetry_3
_geom_torsion_site_symmetry_4
_geom_torsion_publ_flag
Cl Pt P1 C11 36.1(3) . . . . no
Cl Pt P1 C21 156.1(3) . . . . no
Cl Pt P1 C31 -83.5(3) . . . . no
C2 Pt P1 C11 -147.8(4) . . . . no
C2 Pt P1 C21 -27.8(4) . . . . no
C2 Pt P1 C31 92.6(4) . . . . no
Cl Pt P2 C41 -167.4(3) . . . . no
Cl Pt P2 C51 -45.9(3) . . . . no
Cl Pt P2 C61 73.6(3) . . . . no
C2 Pt P2 C41 16.4(4) . . . . no
C2 Pt P2 C51 137.9(4) . . . . no
C2 Pt P2 C61 -102.5(4) . . . . no
P1 Pt C2 S1 98.6(6) . . . . no
P1 Pt C2 C3 -84.2(9) . . . . no
P2 Pt C2 S1 -84.8(6) . . . . no
P2 Pt C2 C3 92.5(9) . . . . no
C5 S1 C2 Pt 178.3(7) . . . . no
C5 S1 C2 C3 0.6(8) . . . . no
C2 S1 C5 C4 -0.5(11) . . . . no
Pt P1 C11 C12 23.7(8) . . . . no
Pt P1 C11 C16 -164.6(6) . . . . no
C21 P1 C11 C12 -104.5(7) . . . . no
C21 P1 C11 C16 67.2(8) . . . . no
C31 P1 C11 C12 146.6(7) . . . . no
C31 P1 C11 C16 -41.7(8) . . . . no
Pt P1 C21 C22 -103.3(8) . . . . no
Pt P1 C21 C26 74.4(8) . . . . no
C11 P1 C21 C22 24.3(9) . . . . no
C11 P1 C21 C26 -158.0(8) . . . . no
C31 P1 C21 C22 133.2(8) . . . . no
C31 P1 C21 C26 -49.1(9) . . . . no
Pt P1 C31 C32 30.7(8) . . . . no
Pt P1 C31 C36 -152.6(7) . . . . no
C11 P1 C31 C32 -95.5(8) . . . . no
C11 P1 C31 C36 81.2(8) . . . . no
C21 P1 C31 C32 158.2(7) . . . . no
C21 P1 C31 C36 -25.2(8) . . . . no
Pt P2 C41 C42 104.6(8) . . . . no
Pt P2 C41 C46 -73.7(8) . . . . no
C51 P2 C41 C42 -20.5(9) . . . . no
C51 P2 C41 C46 161.2(8) . . . . no
C61 P2 C41 C42 -131.3(8) . . . . no
C61 P2 C41 C46 50.5(9) . . . . no
Pt P2 C51 C52 127.4(8) . . . . no
Pt P2 C51 C56 -54.6(9) . . . . no
C41 P2 C51 C52 -103.1(9) . . . . no
C41 P2 C51 C56 74.9(9) . . . . no
C61 P2 C51 C52 4.4(10) . . . . no
C61 P2 C51 C56 -177.6(8) . . . . no
Pt P2 C61 C62 -16.6(8) . . . . no
Pt P2 C61 C66 163.6(6) . . . . no
C41 P2 C61 C62 -144.9(7) . . . . no
C41 P2 C61 C66 35.3(8) . . . . no
C51 P2 C61 C62 106.0(8) . . . . no
C51 P2 C61 C66 -73.9(8) . . . . no
Pt C2 C3 C4 -178.1(8) . . . . no
S1 C2 C3 C4 -0.6(11) . . . . no
C2 C3 C4 C5 0.2(15) . . . . no
C3 C4 C5 S1 0.3(16) . . . . no
P1 C11 C12 C13 171.7(7) . . . . no
C16 C11 C12 C13 -0.2(13) . . . . no
P1 C11 C16 C15 -173.0(8) . . . . no
C12 C11 C16 C15 -1.2(14) . . . . no
C11 C12 C13 C14 0.1(14) . . . . no
C12 C13 C14 C15 1.3(16) . . . . no
C13 C14 C15 C16 -2.7(17) . . . . no
C14 C15 C16 C11 2.7(16) . . . . no
P1 C21 C22 C23 179.7(8) . . . . no
C26 C21 C22 C23 2.0(15) . . . . no
P1 C21 C26 C25 -178.3(8) . . . . no
C22 C21 C26 C25 -0.6(15) . . . . no
C21 C22 C23 C24 -2.3(16) . . . . no
C22 C23 C24 C25 1.2(18) . . . . no
C23 C24 C25 C26 0.3(18) . . . . no
C24 C25 C26 C21 -0.6(17) . . . . no
P1 C31 C32 C33 176.8(8) . . . . no
C36 C31 C32 C33 0.1(14) . . . . no
P1 C31 C36 C35 -178.4(7) . . . . no
C32 C31 C36 C35 -1.8(13) . . . . no
C31 C32 C33 C34 0.5(15) . . . . no
C32 C33 C34 C35 0.6(16) . . . . no
C33 C34 C35 C36 -2.4(17) . . . . no
C34 C35 C36 C31 2.9(15) . . . . no
P2 C41 C42 C43 -178.0(9) . . . . no
C46 C41 C42 C43 0.3(15) . . . . no
P2 C41 C46 C45 -179.3(9) . . . . no
C42 C41 C46 C45 2.4(15) . . . . no
C41 C42 C43 C44 -2.0(19) . . . . no
C42 C43 C44 C45 1(2) . . . . no
C43 C44 C45 C46 2(2) . . . . no
C44 C45 C46 C41 -3.7(19) . . . . no
P2 C51 C52 C53 176.3(9) . . . . no
C56 C51 C52 C53 -1.8(16) . . . . no
P2 C51 C56 C55 -176.0(9) . . . . no
C52 C51 C56 C55 2.1(17) . . . . no
C51 C52 C53 C54 0.5(19) . . . . no
C52 C53 C54 C55 1(2) . . . . no
C53 C54 C55 C56 0(2) . . . . no
C54 C55 C56 C51 -1.1(19) . . . . no
P2 C61 C62 C63 179.3(8) . . . . no
C66 C61 C62 C63 -0.9(14) . . . . no
P2 C61 C66 C65 -180.0(8) . . . . no
C62 C61 C66 C65 0.2(13) . . . . no
C61 C62 C63 C64 -0.2(16) . . . . no
C62 C63 C64 C65 2.1(17) . . . . no
C63 C64 C65 C66 -2.8(17) . . . . no
C64 C65 C66 C61 1.7(16) . . . . no
